data_4130557
loop_
_publ_author_name
'Gerry, Christopher J.'
'Hua, Bruce K.'
'Wawer, Mathias J.'
'Knowles, Jonathan P.'
'Nelson, Jr, Shawn D'
'Verho, Oscar'
'Dandapani, Sivaraman'
'Wagner, Bridget K.'
'Clemons, Paul A.'
'Booker-Milburn, Kevin I'
'Boskovic, Zarko V.'
'Schreiber, Stuart L.'

_publ_section_title
;
 Real-Time Biological Annotation of Synthetic Compounds.
;
_journal_issue 28
_journal_name_full 'Journal of the American Chemical Society'
_journal_page_first 8920
_journal_page_last 8927
_journal_paper_doi 10.1021/jacs.6b04614
_journal_volume 138
_journal_year 2016
_chemical_formula_sum 'C23 H21 Cl N2 O'
_chemical_formula_weight 376.87
_space_group_crystal_system orthorhombic
_space_group_IT_number 61
_space_group_name_Hall '-P 2ac 2ab'
_space_group_name_H-M_alt 'P b c a'
_atom_sites_solution_hydrogens geom
_atom_sites_solution_primary direct
_atom_sites_solution_secondary difmap
_audit_creation_method SHELXL-2014/6
_cell_angle_alpha 90
_cell_angle_beta 90
_cell_angle_gamma 90
_cell_formula_units_Z 8
_cell_length_a 9.4441(17)
_cell_length_b 9.3924(18)
_cell_length_c 44.328(8)
_cell_measurement_reflns_used 7440
_cell_measurement_temperature 100(2)
_cell_measurement_theta_max 24.08
_cell_measurement_theta_min 2.34
_cell_volume 3932.0(13)
_computing_cell_refinement 'SAINT 7.46A (Bruker-AXS, 2015)'
_computing_data_collection 'APEX2 v2011.4.0 (Bruker-AXS, 2015)'
_computing_data_reduction 'SAINT 7.46A (Bruker-AXS, 2015)'
_computing_molecular_graphics 'Bruker SHELXTL'
_computing_publication_material 'Bruker SHELXTL'
_computing_structure_refinement 'SHELXL-2014/6 (Sheldrick, 2014)'
_computing_structure_solution 'SHELXS-2015 (Sheldrick, 2015)'
_diffrn_ambient_temperature 100(2)
_diffrn_detector_area_resol_mean 8.3
_diffrn_measured_fraction_theta_full 0.994
_diffrn_measured_fraction_theta_max 0.994
_diffrn_measurement_device_type 'Bruker Smart APEX2 CCD'
_diffrn_measurement_method '\f and \w scans'
_diffrn_radiation_type MoK\a
_diffrn_radiation_wavelength 0.71073
_diffrn_reflns_av_R_equivalents 0.0641
_diffrn_reflns_av_unetI/netI 0.0401
_diffrn_reflns_Laue_measured_fraction_full 0.994
_diffrn_reflns_Laue_measured_fraction_max 0.994
_diffrn_reflns_limit_h_max 11
_diffrn_reflns_limit_h_min -11
_diffrn_reflns_limit_k_max 11
_diffrn_reflns_limit_k_min -11
_diffrn_reflns_limit_l_max 52
_diffrn_reflns_limit_l_min -53
_diffrn_reflns_number 40615
_diffrn_reflns_point_group_measured_fraction_full 0.994
_diffrn_reflns_point_group_measured_fraction_max 0.994
_diffrn_reflns_theta_full 25.242
_diffrn_reflns_theta_max 25.248
_diffrn_reflns_theta_min 1.838
_diffrn_source 'I\mS micro-focus sealed tube, multilayer optics'
_exptl_absorpt_coefficient_mu 0.209
_exptl_absorpt_correction_T_max 0.7453
_exptl_absorpt_correction_T_min 0.5238
_exptl_absorpt_correction_type multi-scan
_exptl_absorpt_process_details 'SADABS (Sheldrick, 2009)'
_exptl_crystal_colour colourless
_exptl_crystal_density_diffrn 1.273
_exptl_crystal_density_method 'not measured'
_exptl_crystal_description blade
_exptl_crystal_F_000 1584
_exptl_crystal_size_max 0.280
_exptl_crystal_size_mid 0.120
_exptl_crystal_size_min 0.005
_refine_diff_density_max 0.256
_refine_diff_density_min -0.231
_refine_diff_density_rms 0.049
_refine_ls_extinction_method none
_refine_ls_goodness_of_fit_ref 1.129
_refine_ls_hydrogen_treatment constr
_refine_ls_matrix_type full
_refine_ls_number_parameters 285
_refine_ls_number_reflns 3535
_refine_ls_number_restraints 585
_refine_ls_restrained_S_all 1.049
_refine_ls_R_factor_all 0.0803
_refine_ls_R_factor_gt 0.0570
_refine_ls_shift/su_max 0.001
_refine_ls_shift/su_mean 0.000
_refine_ls_structure_factor_coef Fsqd
_refine_ls_weighting_details 'w=1/[\s^2^(Fo^2^)+(0.0247P)^2^+5.0825P] where P=(Fo^2^+2Fc^2^)/3'
_refine_ls_weighting_scheme calc
_refine_ls_wR_factor_gt 0.1104
_refine_ls_wR_factor_ref 0.1183
_reflns_Friedel_coverage 0.000
_reflns_number_gt 2680
_reflns_number_total 3535
_reflns_threshold_expression 'I > 2\s(I)'
_cod_data_source_file ja6b04614_si_001.cif
_cod_data_source_block X15121
_cod_database_code 4130557
_shelx_space_group_comment
; 
The symmetry employed for this shelxl refinement is uniquely defined 
by the following loop, which should always be used as a source of 
symmetry information in preference to the above space-group names. 
They are only intended as comments. 
;
_shelx_estimated_absorpt_t_min 0.944
_shelx_estimated_absorpt_t_max 0.999
_shelxl_version_number 2014/6

loop_
_space_group_symop_operation_xyz
'x, y, z'
'-x+1/2, -y, z+1/2'
'-x, y+1/2, -z+1/2'
'x+1/2, -y+1/2, -z'
'-x, -y, -z'
'x-1/2, y, -z-1/2'
'x, -y-1/2, z-1/2'
'-x-1/2, y-1/2, z'

loop_
_atom_site_label
_atom_site_type_symbol
_atom_site_fract_x
_atom_site_fract_y
_atom_site_fract_z
_atom_site_U_iso_or_equiv
_atom_site_adp_type
_atom_site_occupancy
_atom_site_site_symmetry_order
_atom_site_calc_flag
_atom_site_refinement_flags_posn
_atom_site_refinement_flags_adp
_atom_site_refinement_flags_occupancy
_atom_site_disorder_assembly
_atom_site_disorder_group
O1 O 0.7175(2) 0.0291(2) 0.38446(4) 0.0356(5) Uani 1 1 d . U . . .
N1 N 0.5809(2) 0.2278(2) 0.39119(4) 0.0279(5) Uani 1 1 d . U . . .
C9 C 0.7624(3) 0.2443(3) 0.43117(5) 0.0269(6) Uani 1 1 d . U . . .
N2 N 0.8786(3) 0.2497(3) 0.43906(5) 0.0363(6) Uani 1 1 d . U . . .
C1 C 0.6067(3) 0.2391(3) 0.42429(6) 0.0272(6) Uani 1 1 d D U . . .
C2 C 0.5419(9) 0.1144(7) 0.44140(12) 0.0290(12) Uani 0.931(2) 1 d D U P A 1
H2 H 0.5573 0.0206 0.4341 0.035 Uiso 0.931(2) 1 calc R U P A 1
C3 C 0.4643(7) 0.1318(6) 0.46623(12) 0.0290(11) Uani 0.931(2) 1 d D U P A 1
H3 H 0.4276 0.0489 0.4757 0.035 Uiso 0.931(2) 1 calc R U P A 1
C4 C 0.4307(5) 0.2738(6) 0.48039(16) 0.0301(12) Uani 0.931(2) 1 d D U P A 1
H4 H 0.4560 0.2700 0.5023 0.036 Uiso 0.931(2) 1 calc R U P A 1
Cl1 Cl 0.23465(8) 0.29723(9) 0.47686(2) 0.0373(3) Uani 0.931(2) 1 d D U P A 1
C5 C 0.507(3) 0.400(2) 0.46589(17) 0.0299(8) Uani 0.931(2) 1 d D U P A 1
H5A H 0.4501 0.4870 0.4691 0.036 Uiso 0.931(2) 1 calc R U P A 1
H5B H 0.5990 0.4140 0.4763 0.036 Uiso 0.931(2) 1 calc R U P A 1
C2A C 0.552(14) 0.119(9) 0.445(2) 0.029(4) Uani 0.069(2) 1 d D U P A 2
H2A H 0.6339 0.0603 0.4523 0.035 Uiso 0.069(2) 1 calc R U P A 2
Cl1A Cl 0.4392(15) 0.0037(16) 0.4114(3) 0.065(4) Uani 0.069(2) 1 d D U P A 2
C3A C 0.458(11) 0.157(10) 0.471(2) 0.028(4) Uani 0.069(2) 1 d D U P A 2
H3A H 0.4356 0.0813 0.4844 0.034 Uiso 0.069(2) 1 calc R U P A 2
C4A C 0.401(10) 0.283(9) 0.478(2) 0.029(4) Uani 0.069(2) 1 d D U P A 2
H4A H 0.3154 0.2995 0.4890 0.035 Uiso 0.069(2) 1 calc R U P A 2
C5A C 0.51(4) 0.39(3) 0.466(2) 0.0299(8) Uani 0.069(2) 1 d D U P A 2
H5A1 H 0.4674 0.4899 0.4704 0.036 Uiso 0.069(2) 1 calc R U P A 2
H5A2 H 0.5962 0.3844 0.4771 0.036 Uiso 0.069(2) 1 calc R U P A 2
C6 C 0.5358(3) 0.3836(3) 0.43208(5) 0.0276(6) Uani 1 1 d D U . . .
H6A H 0.6023 0.4612 0.4259 0.033 Uiso 0.931(2) 1 calc R U P A 1
H6B H 0.6022 0.4621 0.4264 0.033 Uiso 0.069(2) 1 calc R U P A 2
C7 C 0.4074(3) 0.3869(3) 0.41016(6) 0.0297(7) Uani 1 1 d . U . . .
H7 H 0.3358 0.3151 0.4169 0.036 Uiso 1 1 calc R U . . .
C8 C 0.4767(3) 0.3358(3) 0.38082(6) 0.0306(7) Uani 1 1 d . U . . .
H8A H 0.4058 0.2927 0.3671 0.037 Uiso 1 1 calc R U . . .
H8B H 0.5244 0.4153 0.3703 0.037 Uiso 1 1 calc R U . . .
C10 C 0.3356(3) 0.5328(3) 0.40725(6) 0.0391(8) Uani 1 1 d . U . . .
H10A H 0.4063 0.6044 0.4016 0.059 Uiso 1 1 calc R U . . .
H10B H 0.2928 0.5591 0.4266 0.059 Uiso 1 1 calc R U . . .
H10C H 0.2619 0.5282 0.3917 0.059 Uiso 1 1 calc R U . . .
C11 C 0.6432(3) 0.1255(3) 0.37377(6) 0.0290(6) Uani 1 1 d . U . . .
C12 C 0.6232(3) 0.1419(3) 0.34015(6) 0.0277(6) Uani 1 1 d . U . . .
C13 C 0.5641(3) 0.0318(3) 0.32289(6) 0.0306(7) Uani 1 1 d . U . . .
H13 H 0.5266 -0.0502 0.3326 0.037 Uiso 1 1 calc R U . . .
C14 C 0.5604(3) 0.0426(3) 0.29141(6) 0.0301(7) Uani 1 1 d . U . . .
H14 H 0.5189 -0.0319 0.2799 0.036 Uiso 1 1 calc R U . . .
C15 C 0.6170(3) 0.1621(3) 0.27639(6) 0.0276(6) Uani 1 1 d . U . . .
C16 C 0.6736(3) 0.2719(3) 0.29425(6) 0.0294(6) Uani 1 1 d . U . . .
H16 H 0.7116 0.3540 0.2847 0.035 Uiso 1 1 calc R U . . .
C17 C 0.6750(3) 0.2626(3) 0.32568(6) 0.0291(6) Uani 1 1 d . U . . .
H17 H 0.7115 0.3393 0.3373 0.035 Uiso 1 1 calc R U . . .
C18 C 0.6217(3) 0.1713(3) 0.24267(6) 0.0291(6) Uani 1 1 d . U . . .
C19 C 0.7311(3) 0.2463(3) 0.22809(6) 0.0349(7) Uani 1 1 d . U . . .
H19 H 0.8021 0.2919 0.2398 0.042 Uiso 1 1 calc R U . . .
C20 C 0.7369(3) 0.2549(4) 0.19668(6) 0.0400(8) Uani 1 1 d . U . . .
H20 H 0.8109 0.3069 0.1872 0.048 Uiso 1 1 calc R U . . .
C21 C 0.6340(3) 0.1872(3) 0.17912(6) 0.0388(8) Uani 1 1 d . U . . .
H21 H 0.6386 0.1919 0.1577 0.047 Uiso 1 1 calc R U . . .
C22 C 0.5251(3) 0.1131(4) 0.19317(6) 0.0401(8) Uani 1 1 d . U . . .
H22 H 0.4544 0.0678 0.1813 0.048 Uiso 1 1 calc R U . . .
C23 C 0.5191(3) 0.1048(3) 0.22462(6) 0.0345(7) Uani 1 1 d . U . . .
H23 H 0.4443 0.0534 0.2339 0.041 Uiso 1 1 calc R U . . .

loop_
_atom_site_aniso_label
_atom_site_aniso_U_11
_atom_site_aniso_U_22
_atom_site_aniso_U_33
_atom_site_aniso_U_23
_atom_site_aniso_U_13
_atom_site_aniso_U_12
O1 0.0421(12) 0.0333(12) 0.0316(10) -0.0013(9) -0.0046(9) 0.0088(10)
N1 0.0336(12) 0.0266(13) 0.0235(11) -0.0019(10) -0.0037(9) 0.0072(11)
C9 0.0368(15) 0.0209(15) 0.0229(12) 0.0004(11) -0.0006(12) -0.0015(13)
N2 0.0361(14) 0.0324(15) 0.0406(14) -0.0011(12) -0.0061(11) 0.0010(12)
C1 0.0299(14) 0.0278(16) 0.0240(12) 0.0003(11) -0.0029(11) 0.0006(12)
C2 0.032(2) 0.0281(18) 0.027(2) 0.0012(15) -0.0088(18) -0.0031(15)
C3 0.0318(18) 0.028(3) 0.027(2) 0.0037(16) -0.0032(17) -0.0020(19)
C4 0.029(3) 0.033(2) 0.0290(18) 0.0028(15) -0.002(2) 0.003(2)
Cl1 0.0307(4) 0.0426(5) 0.0386(4) 0.0060(4) 0.0075(3) 0.0050(4)
C5 0.0345(18) 0.028(3) 0.0270(13) -0.0010(12) -0.0003(11) 0.0011(15)
C2A 0.029(7) 0.028(6) 0.031(6) 0.004(5) -0.002(5) 0.002(5)
Cl1A 0.064(8) 0.068(9) 0.063(7) -0.006(6) -0.008(6) -0.017(7)
C3A 0.026(8) 0.028(6) 0.029(7) 0.005(5) -0.003(6) 0.002(6)
C4A 0.031(7) 0.029(6) 0.027(7) 0.004(5) -0.003(6) 0.003(5)
C5A 0.0345(18) 0.028(3) 0.0270(13) -0.0010(12) -0.0003(11) 0.0011(15)
C6 0.0330(15) 0.0252(15) 0.0246(12) 0.0005(11) -0.0002(11) -0.0001(13)
C7 0.0317(15) 0.0306(17) 0.0267(13) -0.0002(12) 0.0005(11) 0.0059(14)
C8 0.0312(15) 0.0329(17) 0.0276(13) 0.0001(12) -0.0041(11) 0.0055(13)
C10 0.0438(18) 0.0414(19) 0.0322(15) -0.0001(14) 0.0001(13) 0.0107(16)
C11 0.0287(15) 0.0288(17) 0.0295(13) -0.0038(12) -0.0021(11) 0.0017(13)
C12 0.0264(14) 0.0277(16) 0.0289(13) -0.0038(12) 0.0003(11) 0.0051(13)
C13 0.0333(15) 0.0280(17) 0.0307(13) -0.0027(12) 0.0000(12) 0.0027(14)
C14 0.0306(15) 0.0280(16) 0.0317(14) -0.0063(12) -0.0038(11) 0.0025(13)
C15 0.0240(14) 0.0322(17) 0.0265(13) -0.0043(12) -0.0014(11) 0.0049(13)
C16 0.0264(14) 0.0295(17) 0.0323(14) -0.0011(12) -0.0001(11) 0.0034(13)
C17 0.0264(14) 0.0314(17) 0.0296(14) -0.0066(12) -0.0019(11) 0.0012(13)
C18 0.0286(14) 0.0296(16) 0.0291(13) -0.0029(12) -0.0018(11) 0.0069(13)
C19 0.0305(15) 0.0441(19) 0.0300(13) -0.0024(13) -0.0011(12) 0.0026(15)
C20 0.0373(16) 0.051(2) 0.0321(14) 0.0007(14) 0.0045(13) 0.0035(16)
C21 0.0467(18) 0.044(2) 0.0258(14) -0.0020(14) -0.0011(13) 0.0112(16)
C22 0.0429(17) 0.045(2) 0.0327(15) -0.0090(14) -0.0086(13) 0.0065(16)
C23 0.0323(15) 0.0395(19) 0.0318(14) -0.0052(13) -0.0020(12) 0.0027(15)

loop_
_atom_type_symbol
_atom_type_description
_atom_type_scat_dispersion_real
_atom_type_scat_dispersion_imag
_atom_type_scat_source
C C 0.0033 0.0016 'International Tables Vol C Tables 4.2.6.8 and 6.1.1.4'
H H 0.0000 0.0000 'International Tables Vol C Tables 4.2.6.8 and 6.1.1.4'
N N 0.0061 0.0033 'International Tables Vol C Tables 4.2.6.8 and 6.1.1.4'
O O 0.0106 0.0060 'International Tables Vol C Tables 4.2.6.8 and 6.1.1.4'
Cl Cl 0.1484 0.1585 'International Tables Vol C Tables 4.2.6.8 and 6.1.1.4'

loop_
_geom_angle_atom_site_label_1
_geom_angle_atom_site_label_2
_geom_angle_atom_site_label_3
_geom_angle
C11 N1 C8 126.2(2)
C11 N1 C1 122.4(2)
C8 N1 C1 111.4(2)
N2 C9 C1 174.0(3)
N1 C1 C9 111.2(2)
N1 C1 C2 111.7(3)
C9 C1 C2 108.5(4)
N1 C1 C2A 119(4)
C9 C1 C2A 103(5)
N1 C1 C6 102.1(2)
C9 C1 C6 110.4(2)
C2 C1 C6 112.8(4)
C2A C1 C6 111(4)
C3 C2 C1 122.6(6)
C3 C2 H2 118.7
C1 C2 H2 118.7
C2 C3 C4 124.6(7)
C2 C3 H3 117.7
C4 C3 H3 117.7
C3 C4 C5 114.2(9)
C3 C4 Cl1 106.1(4)
C5 C4 Cl1 110.0(12)
C3 C4 H4 108.8
C5 C4 H4 108.8
Cl1 C4 H4 108.8
C6 C5 C4 114.6(7)
C6 C5 H5A 108.6
C4 C5 H5A 108.6
C6 C5 H5B 108.6
C4 C5 H5B 108.6
H5A C5 H5B 107.6
C3A C2A C1 118(8)
C3A C2A Cl1A 111(7)
C1 C2A Cl1A 97(5)
C3A C2A H2A 109.7
C1 C2A H2A 109.7
Cl1A C2A H2A 109.7
C4A C3A C2A 130(10)
C4A C3A H3A 115.2
C2A C3A H3A 115.2
C3A C4A C5A 105(10)
C3A C4A H4A 127.5
C5A C4A H4A 127.5
C6 C5A C4A 115(9)
C6 C5A H5A1 108.5
C4A C5A H5A1 108.5
C6 C5A H5A2 108.5
C4A C5A H5A2 108.5
H5A1 C5A H5A2 107.5
C5 C6 C1 112.4(10)
C5A C6 C1 111(10)
C5 C6 C7 118.3(11)
C5A C6 C7 118(10)
C1 C6 C7 102.4(2)
C5 C6 H6A 107.7
C1 C6 H6A 107.7
C7 C6 H6A 107.7
C5A C6 H6B 108.5
C1 C6 H6B 108.5
C7 C6 H6B 108.5
C8 C7 C10 113.4(2)
C8 C7 C6 101.0(2)
C10 C7 C6 114.5(2)
C8 C7 H7 109.2
C10 C7 H7 109.2
C6 C7 H7 109.2
N1 C8 C7 103.6(2)
N1 C8 H8A 111.0
C7 C8 H8A 111.0
N1 C8 H8B 111.0
C7 C8 H8B 111.0
H8A C8 H8B 109.0
C7 C10 H10A 109.5
C7 C10 H10B 109.5
H10A C10 H10B 109.5
C7 C10 H10C 109.5
H10A C10 H10C 109.5
H10B C10 H10C 109.5
O1 C11 N1 122.8(2)
O1 C11 C12 121.5(2)
N1 C11 C12 115.6(2)
C17 C12 C13 119.3(2)
C17 C12 C11 119.6(2)
C13 C12 C11 120.9(3)
C14 C13 C12 120.0(3)
C14 C13 H13 120.0
C12 C13 H13 120.0
C13 C14 C15 121.3(3)
C13 C14 H14 119.4
C15 C14 H14 119.4
C16 C15 C14 117.5(2)
C16 C15 C18 120.5(3)
C14 C15 C18 121.9(2)
C17 C16 C15 121.3(3)
C17 C16 H16 119.3
C15 C16 H16 119.3
C12 C17 C16 120.5(3)
C12 C17 H17 119.7
C16 C17 H17 119.7
C23 C18 C19 117.9(2)
C23 C18 C15 121.5(3)
C19 C18 C15 120.6(2)
C20 C19 C18 121.1(3)
C20 C19 H19 119.5
C18 C19 H19 119.5
C19 C20 C21 120.1(3)
C19 C20 H20 119.9
C21 C20 H20 119.9
C22 C21 C20 119.5(3)
C22 C21 H21 120.2
C20 C21 H21 120.2
C21 C22 C23 120.4(3)
C21 C22 H22 119.8
C23 C22 H22 119.8
C22 C23 C18 121.0(3)
C22 C23 H23 119.5
C18 C23 H23 119.5

loop_
_geom_bond_atom_site_label_1
_geom_bond_atom_site_label_2
_geom_bond_distance
O1 C11 1.240(3)
N1 C11 1.366(3)
N1 C8 1.486(3)
N1 C1 1.491(3)
C9 N2 1.153(3)
C9 C1 1.502(4)
C1 C2 1.524(5)
C1 C2A 1.55(5)
C1 C6 1.553(4)
C2 C3 1.332(5)
C2 H2 0.9500
C3 C4 1.508(5)
C3 H3 0.9500
C4 C5 1.531(8)
C4 Cl1 1.871(4)
C4 H4 1.0000
C5 C6 1.530(5)
C5 H5A 0.9900
C5 H5B 0.9900
C2A C3A 1.51(5)
C2A Cl1A 2.13(12)
C2A H2A 1.0000
C3A C4A 1.33(2)
C3A H3A 0.9500
C4A C5A 1.54(5)
C4A H4A 0.9500
C5A C6 1.54(5)
C5A H5A1 0.9900
C5A H5A2 0.9900
C6 C7 1.554(4)
C6 H6A 1.0000
C6 H6B 1.0000
C7 C8 1.533(4)
C7 C10 1.534(4)
C7 H7 1.0000
C8 H8A 0.9900
C8 H8B 0.9900
C10 H10A 0.9800
C10 H10B 0.9800
C10 H10C 0.9800
C11 C12 1.510(4)
C12 C17 1.391(4)
C12 C13 1.402(4)
C13 C14 1.400(4)
C13 H13 0.9500
C14 C15 1.410(4)
C14 H14 0.9500
C15 C16 1.406(4)
C15 C18 1.498(3)
C16 C17 1.396(4)
C16 H16 0.9500
C17 H17 0.9500
C18 C23 1.404(4)
C18 C19 1.408(4)
C19 C20 1.396(4)
C19 H19 0.9500
C20 C21 1.398(4)
C20 H20 0.9500
C21 C22 1.390(4)
C21 H21 0.9500
C22 C23 1.397(4)
C22 H22 0.9500
C23 H23 0.9500
